data_1534780
loop_
_publ_author_name
'Gromilov, S.A.'
'Emel'yanov, V.A.'
'Baidina, I.A.'
'Alekseev, V.I.'
'Belyaev, A.V.'

_publ_section_title
;
 Synthesis and crystal structure of lithium and potassium
 hexanitroruthenates(II)
;
_journal_name_full 'Zhurnal Strukturnoi Khimii (Issue-No. from 1981)'
_journal_page_first 171
_journal_page_last 177
_journal_volume 35
_journal_year 1994
_chemical_formula_sum 'K4 N6 O12 Ru'
_chemical_name_systematic 'K4 (Ru (N O2)6)'
_space_group_IT_number 148
_symmetry_space_group_name_Hall '-P 3*'
_symmetry_space_group_name_H-M 'R -3 :R'
_cell_angle_alpha 52.23
_cell_angle_beta 52.23
_cell_angle_gamma 52.23
_cell_formula_units_Z 1
_cell_length_a 8.595
_cell_length_b 8.595
_cell_length_c 8.595
_cell_volume 367.012
_citation_journal_id_ASTM ZSTKAI
_cod_data_source_file Gromilov_ZSTKAI_1994_1458.cif
_cod_data_source_block K4N6O12Ru1
_cod_original_cell_volume 367.0123
_cod_original_sg_symbol_Hall '-R 3 (-y+z,x+z,-x+y+z)'
_cod_original_formula_sum 'K4 N6 O12 Ru1'
_cod_database_code 1534780

loop_
_symmetry_equiv_pos_as_xyz
x,y,z
z,x,y
y,z,x
-x,-y,-z
-z,-x,-y
-y,-z,-x

loop_
_atom_site_label
_atom_site_type_symbol
_atom_site_fract_x
_atom_site_fract_y
_atom_site_fract_z
_atom_site_occupancy
_atom_site_U_iso_or_equiv
K1 K+1 0.1929 0.1929 0.1929 1 0.0
O2 O-2 0.0656 -0.1387 0.368 1 0.0
Ru1 Ru+2 0 0 0 1 0.0
N1 N+3 -0.0738 -0.0712 0.308 1 0.0
K2 K+1 0.3806 0.3806 0.3806 1 0.0
O1 O-2 -0.2591 -0.045 0.4426 1 0.0
